data_1530351
loop_
_publ_author_name
'Marinder, B.O.'

_publ_section_title
;
 Mg3 Nb6 O11 -an oxide containing isolated octahedra of niobium atoms. A
 structural determination and refinement from X-Ray powder film data
;
_journal_name_full 'Chemica Scripta'
_journal_page_first 97
_journal_page_last 101
_journal_volume 11
_journal_year 1977
_chemical_formula_sum 'Mg3 Nb6 O11'
_space_group_IT_number 164
_symmetry_space_group_name_Hall '-P 3 2"'
_symmetry_space_group_name_H-M 'P -3 m 1'
_cell_angle_alpha 90
_cell_angle_beta 90
_cell_angle_gamma 120
_cell_formula_units_Z 1
_cell_length_a 6.0421
_cell_length_b 6.0421
_cell_length_c 7.4677
_cell_volume 236.099
_citation_journal_id_ASTM CSRPB9
_cod_data_source_file Marinder_CSRPB9_1977_239.cif
_cod_data_source_block Mg3Nb6O11
_cod_original_cell_volume 236.0985
_cod_database_code 1530351

loop_
_symmetry_equiv_pos_as_xyz
x,y,z
-y,x-y,z
-x+y,-x,z
y,x,-z
-x,-x+y,-z
x-y,-y,-z
-x,-y,-z
y,-x+y,-z
x-y,x,-z
-y,-x,z
x,x-y,z
-x+y,y,z

loop_
_atom_site_label
_atom_site_type_symbol
_atom_site_fract_x
_atom_site_fract_y
_atom_site_fract_z
_atom_site_occupancy
_atom_site_U_iso_or_equiv
Nb1 Nb+2 0.155 -0.155 0.1541 1 0.0
Mg2 Mg+2 0.33333 0.66667 0.575 1 0.0
Mg1 Mg+2 0 0 0.5 1 0.0
O2 O-2 0.157 -0.157 0.672 1 0.0
O1 O-2 0.5 0.5 0 1 0.0
O3 O-2 0.33333 0.66667 0.31 1 0.0
